data_7213277
loop_
_publ_author_name
'Dinger, Maarten B.'
'Scott, Michael J.'

_publ_section_title
;
 Hydroxy-substituted triarylcarbenium bromides. Synthesis, structure,
 derivatization and facile conversion to highly substituted
 xanthenes&#x200A;&#x2020;
;
_journal_issue 11
_journal_name_full 'Journal of the Chemical Society, Perkin Transactions 1'
_journal_page_first 1741
_journal_paper_doi 10.1039/b001032o
_journal_year 2000
_chemical_formula_sum 'C40 H58 O6'
_chemical_formula_weight 634.86
_space_group_IT_number 2
_symmetry_space_group_name_Hall '-P 1'
_symmetry_space_group_name_H-M 'P -1'
_atom_sites_solution_hydrogens geom
_atom_sites_solution_primary direct
_atom_sites_solution_secondary difmap
_cell_angle_alpha 96.0340(10)
_cell_angle_beta 94.0770(10)
_cell_angle_gamma 110.7520(10)
_cell_formula_units_Z 2
_cell_length_a 10.2038(6)
_cell_length_b 13.5294(8)
_cell_length_c 14.9405(9)
_cell_measurement_temperature 173(2)
_cell_volume 1905.0(2)
_computing_cell_refinement 'Bruker AXS SMART  '
_computing_data_collection ' Bruker AXS SMART '
_computing_data_reduction ' Bruker AXS SMART  '
_computing_structure_refinement 'SHELXL-97 (Sheldrick, 1997)'
_computing_structure_solution 'SHELXS-97 (Sheldrick, 1990)'
_diffrn_ambient_temperature 173(2)
_diffrn_measured_fraction_theta_full 0.993
_diffrn_measured_fraction_theta_max 0.993
_diffrn_radiation_monochromator graphite
_diffrn_radiation_source 'fine-focus sealed tube'
_diffrn_radiation_type MoK\a
_diffrn_radiation_wavelength 0.71073
_diffrn_reflns_av_R_equivalents 0.0339
_diffrn_reflns_av_sigmaI/netI 0.0519
_diffrn_reflns_limit_h_max 11
_diffrn_reflns_limit_h_min -12
_diffrn_reflns_limit_k_max 13
_diffrn_reflns_limit_k_min -16
_diffrn_reflns_limit_l_max 17
_diffrn_reflns_limit_l_min -17
_diffrn_reflns_number 10563
_diffrn_reflns_theta_full 25.00
_diffrn_reflns_theta_max 25.00
_diffrn_reflns_theta_min 1.98
_exptl_absorpt_coefficient_mu 0.073
_exptl_absorpt_correction_T_max 1.00
_exptl_absorpt_correction_T_min 0.70
_exptl_absorpt_correction_type SADABS
_exptl_crystal_colour colorless
_exptl_crystal_density_diffrn 1.107
_exptl_crystal_density_method 'not measured'
_exptl_crystal_description block
_exptl_crystal_F_000 692
_refine_diff_density_max 0.890
_refine_diff_density_min -0.350
_refine_diff_density_rms 0.053
_refine_ls_extinction_coef 0.0054(18)
_refine_ls_extinction_expression Fc^*^=kFc[1+0.001xFc^2^\l^3^/sin(2\q)]^-1/4^
_refine_ls_extinction_method SHELXL
_refine_ls_goodness_of_fit_ref 1.054
_refine_ls_hydrogen_treatment mixed
_refine_ls_matrix_type full
_refine_ls_number_parameters 448
_refine_ls_number_reflns 6651
_refine_ls_number_restraints 0
_refine_ls_restrained_S_all 1.054
_refine_ls_R_factor_all 0.0939
_refine_ls_R_factor_gt 0.0676
_refine_ls_shift/su_max 0.001
_refine_ls_shift/su_mean 0.000
_refine_ls_structure_factor_coef Fsqd
_refine_ls_weighting_details 'calc w=1/[\s^2^(Fo^2^)+(0.0789P)^2^+1.7326P] where P=(Fo^2^+2Fc^2^)/3'
_refine_ls_weighting_scheme calc
_refine_ls_wR_factor_gt 0.1667
_refine_ls_wR_factor_ref 0.1911
_reflns_number_gt 4830
_reflns_number_total 6651
_reflns_threshold_expression >2sigma(I)
_cod_data_source_file b001032osup1.cif
_cod_data_source_block 4a.2Me2CO
_cod_database_code 7213277

loop_
_symmetry_equiv_pos_as_xyz
'x, y, z'
'-x, -y, -z'

loop_
_atom_site_label
_atom_site_type_symbol
_atom_site_fract_x
_atom_site_fract_y
_atom_site_fract_z
_atom_site_U_iso_or_equiv
_atom_site_adp_type
_atom_site_occupancy
_atom_site_symmetry_multiplicity
_atom_site_calc_flag
_atom_site_refinement_flags
O1 O 0.2638(2) -0.11528(17) 0.30165(14) 0.0403(5) Uani 1 1 d .
H1A H 0.319(4) -0.046(4) 0.331(3) 0.073(13) Uiso 1 1 d .
O2 O 0.2842(2) 0.21625(17) 0.23854(15) 0.0380(5) Uani 1 1 d .
H2A H 0.297(4) 0.172(3) 0.273(3) 0.055(11) Uiso 1 1 d .
O3 O 0.6672(2) 0.16368(17) 0.34622(15) 0.0383(5) Uani 1 1 d .
H3A H 0.732(4) 0.205(3) 0.373(3) 0.066(14) Uiso 1 1 d .
O4 O 0.3932(2) 0.09077(16) 0.31581(13) 0.0314(5) Uani 1 1 d .
H4A H 0.470(5) 0.136(4) 0.353(3) 0.088(15) Uiso 1 1 d .
C1 C 0.4288(3) 0.0673(2) 0.22403(17) 0.0271(6) Uani 1 1 d .
C2 C 0.2920(3) -0.0177(2) 0.17398(18) 0.0279(6) Uani 1 1 d .
C3 C 0.2197(3) -0.1073(2) 0.21494(18) 0.0292(6) Uani 1 1 d .
C4 C 0.1025(3) -0.1921(2) 0.16748(18) 0.0271(6) Uani 1 1 d .
C5 C 0.0299(3) -0.2945(2) 0.20927(19) 0.0326(6) Uani 1 1 d .
C6 C -0.0899(4) -0.3769(2) 0.1431(2) 0.0472(8) Uani 1 1 d .
H6A H -0.1311 -0.4418 0.1708 0.071 Uiso 1 1 calc R
H6B H -0.0527 -0.3940 0.0873 0.071 Uiso 1 1 calc R
H6C H -0.1627 -0.3475 0.1288 0.071 Uiso 1 1 calc R
C7 C -0.0330(4) -0.2677(3) 0.2945(2) 0.0455(8) Uani 1 1 d .
H7A H -0.0745 -0.3325 0.3225 0.068 Uiso 1 1 calc R
H7B H -0.1063 -0.2396 0.2780 0.068 Uiso 1 1 calc R
H7C H 0.0414 -0.2140 0.3376 0.068 Uiso 1 1 calc R
C8 C 0.1370(4) -0.3464(3) 0.2330(3) 0.0513(9) Uani 1 1 d .
H8A H 0.0894 -0.4128 0.2574 0.077 Uiso 1 1 calc R
H8B H 0.2122 -0.2974 0.2784 0.077 Uiso 1 1 calc R
H8C H 0.1777 -0.3622 0.1783 0.077 Uiso 1 1 calc R
C9 C 0.0589(3) -0.1801(2) 0.08031(18) 0.0288(6) Uani 1 1 d .
H9A H -0.0214 -0.2355 0.0476 0.035 Uiso 1 1 calc R
C10 C 0.1259(3) -0.0920(2) 0.03828(18) 0.0296(6) Uani 1 1 d .
C11 C 0.0756(3) -0.0854(2) -0.0574(2) 0.0417(7) Uani 1 1 d .
H11A H -0.0276 -0.1188 -0.0677 0.063 Uiso 1 1 calc R
H11B H 0.1169 -0.1228 -0.1000 0.063 Uiso 1 1 calc R
H11C H 0.1046 -0.0104 -0.0668 0.063 Uiso 1 1 calc R
C12 C 0.2440(3) -0.0115(2) 0.08631(18) 0.0290(6) Uani 1 1 d .
H12A H 0.2929 0.0489 0.0584 0.035 Uiso 1 1 calc R
C13 C 0.4754(3) 0.1720(2) 0.18230(18) 0.0273(6) Uani 1 1 d .
C14 C 0.4023(3) 0.2421(2) 0.19410(18) 0.0278(6) Uani 1 1 d .
C15 C 0.4468(3) 0.3407(2) 0.16022(18) 0.0283(6) Uani 1 1 d .
C16 C 0.3694(3) 0.4192(2) 0.1753(2) 0.0346(7) Uani 1 1 d .
C17 C 0.4450(4) 0.5238(3) 0.1388(3) 0.0517(9) Uani 1 1 d .
H17A H 0.3956 0.5731 0.1517 0.078 Uiso 1 1 calc R
H17B H 0.4453 0.5092 0.0732 0.078 Uiso 1 1 calc R
H17C H 0.5424 0.5559 0.1681 0.078 Uiso 1 1 calc R
C18 C 0.2192(3) 0.3697(3) 0.1262(3) 0.0529(9) Uani 1 1 d .
H18A H 0.1702 0.4196 0.1369 0.079 Uiso 1 1 calc R
H18B H 0.1683 0.3031 0.1494 0.079 Uiso 1 1 calc R
H18C H 0.2231 0.3547 0.0611 0.079 Uiso 1 1 calc R
C19 C 0.3644(4) 0.4488(3) 0.2769(2) 0.0503(9) Uani 1 1 d .
H19A H 0.3149 0.4988 0.2848 0.075 Uiso 1 1 calc R
H19B H 0.4608 0.4823 0.3077 0.075 Uiso 1 1 calc R
H19C H 0.3142 0.3841 0.3029 0.075 Uiso 1 1 calc R
C20 C 0.5631(3) 0.3634(2) 0.11153(18) 0.0301(6) Uani 1 1 d .
H20A H 0.5945 0.4291 0.0876 0.036 Uiso 1 1 calc R
C21 C 0.6353(3) 0.2945(2) 0.09628(18) 0.0301(6) Uani 1 1 d .
C22 C 0.7583(3) 0.3220(3) 0.0412(2) 0.0455(8) Uani 1 1 d .
H22A H 0.7663 0.3866 0.0142 0.068 Uiso 1 1 calc R
H22B H 0.7432 0.2627 -0.0070 0.068 Uiso 1 1 calc R
H22C H 0.8453 0.3345 0.0805 0.068 Uiso 1 1 calc R
C23 C 0.5895(3) 0.1989(2) 0.13224(18) 0.0289(6) Uani 1 1 d .
H23A H 0.6375 0.1507 0.1223 0.035 Uiso 1 1 calc R
C24 C 0.5486(3) 0.0228(2) 0.23024(17) 0.0269(6) Uani 1 1 d .
C25 C 0.6700(3) 0.0762(2) 0.29128(18) 0.0282(6) Uani 1 1 d .
C26 C 0.7857(3) 0.0423(2) 0.29546(17) 0.0274(6) Uani 1 1 d .
C27 C 0.9230(3) 0.1030(2) 0.35887(19) 0.0324(6) Uani 1 1 d .
C28 C 1.0303(3) 0.0479(3) 0.3494(2) 0.0439(8) Uani 1 1 d .
H28A H 0.9912 -0.0237 0.3669 0.066 Uiso 1 1 calc R
H28B H 1.1176 0.0898 0.3888 0.066 Uiso 1 1 calc R
H28C H 1.0505 0.0422 0.2863 0.066 Uiso 1 1 calc R
C29 C 0.9933(3) 0.2157(2) 0.3330(2) 0.0395(7) Uani 1 1 d .
H29A H 1.0146 0.2099 0.2702 0.059 Uiso 1 1 calc R
H29B H 1.0810 0.2540 0.3733 0.059 Uiso 1 1 calc R
H29C H 0.9291 0.2547 0.3391 0.059 Uiso 1 1 calc R
C30 C 0.8946(3) 0.1085(3) 0.4588(2) 0.0460(8) Uani 1 1 d .
H30A H 0.8534 0.0360 0.4741 0.069 Uiso 1 1 calc R
H30B H 0.8287 0.1456 0.4681 0.069 Uiso 1 1 calc R
H30C H 0.9835 0.1474 0.4977 0.069 Uiso 1 1 calc R
C31 C 0.7716(3) -0.0478(2) 0.23537(18) 0.0307(6) Uani 1 1 d .
H31A H 0.8469 -0.0736 0.2372 0.037 Uiso 1 1 calc R
C32 C 0.6536(3) -0.1020(2) 0.17299(19) 0.0305(6) Uani 1 1 d .
C33 C 0.6483(3) -0.1963(2) 0.1075(2) 0.0425(8) Uani 1 1 d .
H33A H 0.5710 -0.2124 0.0589 0.064 Uiso 1 1 calc R
H33B H 0.6326 -0.2584 0.1395 0.064 Uiso 1 1 calc R
H33C H 0.7379 -0.1795 0.0815 0.064 Uiso 1 1 calc R
C34 C 0.5427(3) -0.0653(2) 0.17159(18) 0.0298(6) Uani 1 1 d .
H34A H 0.4609 -0.1014 0.1295 0.036 Uiso 1 1 calc R
O100 O 0.8283(3) 0.3437(2) 0.46317(19) 0.0702(8) Uani 1 1 d .
C100 C 0.7876(4) 0.4155(3) 0.4453(3) 0.0570(9) Uani 1 1 d .
C101 C 0.8004(6) 0.5030(4) 0.5174(3) 0.0954(16) Uani 1 1 d .
H10A H 0.8376 0.4891 0.5751 0.143 Uiso 1 1 calc R
H10B H 0.7073 0.5073 0.5228 0.143 Uiso 1 1 calc R
H10C H 0.8648 0.5707 0.5022 0.143 Uiso 1 1 calc R
C102 C 0.7315(5) 0.4191(3) 0.3540(3) 0.0731(12) Uani 1 1 d .
H10D H 0.7646 0.3766 0.3103 0.110 Uiso 1 1 calc R
H10E H 0.7641 0.4933 0.3418 0.110 Uiso 1 1 calc R
H10F H 0.6282 0.3899 0.3484 0.110 Uiso 1 1 calc R
C200 C 0.5585(4) -0.2304(3) 0.4634(3) 0.0629(10) Uani 1 1 d .
O200 O 0.5363(4) -0.2675(3) 0.5331(2) 0.0941(11) Uani 1 1 d .
C201 C 0.6501(7) -0.2590(4) 0.4005(4) 0.1030(18) Uani 1 1 d .
H20B H 0.6718 -0.3193 0.4194 0.155 Uiso 1 1 calc R
H20E H 0.7380 -0.1976 0.4020 0.155 Uiso 1 1 calc R
H20C H 0.6010 -0.2790 0.3388 0.155 Uiso 1 1 calc R
C202 C 0.5076(5) -0.1445(5) 0.4429(4) 0.0989(18) Uani 1 1 d .
H20D H 0.4314 -0.1450 0.4795 0.148 Uiso 1 1 calc R
H20H H 0.4722 -0.1563 0.3785 0.148 Uiso 1 1 calc R
H20F H 0.5855 -0.0753 0.4573 0.148 Uiso 1 1 calc R

loop_
_atom_site_aniso_label
_atom_site_aniso_U_11
_atom_site_aniso_U_22
_atom_site_aniso_U_33
_atom_site_aniso_U_23
_atom_site_aniso_U_13
_atom_site_aniso_U_12
O1 0.0432(12) 0.0343(12) 0.0357(11) 0.0129(9) -0.0056(9) 0.0043(10)
O2 0.0301(11) 0.0374(12) 0.0528(13) 0.0158(10) 0.0161(9) 0.0152(9)
O3 0.0323(12) 0.0341(12) 0.0410(12) -0.0104(10) -0.0014(10) 0.0084(10)
O4 0.0310(11) 0.0320(11) 0.0299(10) 0.0037(8) 0.0043(8) 0.0099(9)
C1 0.0250(13) 0.0285(14) 0.0269(13) 0.0030(11) 0.0039(11) 0.0087(11)
C2 0.0228(13) 0.0273(14) 0.0338(15) 0.0058(11) 0.0044(11) 0.0085(11)
C3 0.0299(14) 0.0280(14) 0.0308(14) 0.0066(11) 0.0026(11) 0.0114(12)
C4 0.0247(13) 0.0255(14) 0.0337(15) 0.0056(11) 0.0086(11) 0.0111(11)
C5 0.0336(15) 0.0240(14) 0.0390(16) 0.0069(12) 0.0081(12) 0.0077(12)
C6 0.0482(19) 0.0286(16) 0.053(2) 0.0075(14) 0.0060(16) -0.0001(14)
C7 0.0510(19) 0.0333(17) 0.0487(19) 0.0114(14) 0.0225(15) 0.0063(15)
C8 0.055(2) 0.0371(18) 0.070(2) 0.0227(17) 0.0112(18) 0.0219(16)
C9 0.0243(13) 0.0246(14) 0.0359(15) 0.0001(11) 0.0026(11) 0.0084(11)
C10 0.0286(14) 0.0278(14) 0.0323(15) 0.0035(11) 0.0034(11) 0.0103(12)
C11 0.0453(18) 0.0372(17) 0.0355(16) 0.0071(13) -0.0009(14) 0.0069(14)
C12 0.0271(14) 0.0267(14) 0.0342(15) 0.0085(11) 0.0062(11) 0.0093(11)
C13 0.0251(13) 0.0248(14) 0.0286(14) 0.0015(11) 0.0008(11) 0.0061(11)
C14 0.0220(13) 0.0281(14) 0.0318(14) 0.0025(11) 0.0047(11) 0.0074(11)
C15 0.0260(14) 0.0249(14) 0.0316(14) 0.0018(11) 0.0013(11) 0.0072(11)
C16 0.0333(15) 0.0281(15) 0.0446(17) 0.0064(12) 0.0065(13) 0.0130(12)
C17 0.058(2) 0.0357(18) 0.075(2) 0.0187(17) 0.0236(18) 0.0269(16)
C18 0.0390(18) 0.048(2) 0.073(2) 0.0047(18) -0.0061(17) 0.0211(16)
C19 0.061(2) 0.0423(19) 0.054(2) 0.0009(15) 0.0136(17) 0.0268(17)
C20 0.0321(15) 0.0219(13) 0.0319(15) 0.0024(11) 0.0026(12) 0.0051(11)
C21 0.0302(14) 0.0261(14) 0.0316(15) 0.0031(11) 0.0058(11) 0.0070(12)
C22 0.0475(19) 0.0399(18) 0.054(2) 0.0129(15) 0.0257(16) 0.0169(15)
C23 0.0272(14) 0.0257(14) 0.0331(15) 0.0000(11) 0.0039(11) 0.0099(11)
C24 0.0274(14) 0.0246(13) 0.0279(14) 0.0064(11) 0.0030(11) 0.0077(11)
C25 0.0289(14) 0.0253(14) 0.0283(14) 0.0039(11) 0.0037(11) 0.0072(11)
C26 0.0267(14) 0.0282(14) 0.0264(14) 0.0078(11) 0.0033(11) 0.0077(11)
C27 0.0269(14) 0.0389(16) 0.0305(15) 0.0045(12) -0.0005(11) 0.0115(12)
C28 0.0326(16) 0.051(2) 0.0480(19) 0.0023(15) -0.0037(14) 0.0182(15)
C29 0.0287(15) 0.0381(17) 0.0445(18) -0.0011(14) 0.0030(13) 0.0056(13)
C30 0.0434(18) 0.063(2) 0.0308(16) 0.0054(15) -0.0031(14) 0.0201(16)
C31 0.0308(15) 0.0309(15) 0.0341(15) 0.0118(12) 0.0051(12) 0.0135(12)
C32 0.0327(15) 0.0231(14) 0.0353(15) 0.0062(11) 0.0030(12) 0.0092(12)
C33 0.0408(17) 0.0295(16) 0.056(2) -0.0032(14) -0.0008(15) 0.0147(14)
C34 0.0283(14) 0.0240(14) 0.0313(15) 0.0054(11) -0.0018(11) 0.0031(11)
O100 0.0701(18) 0.0671(18) 0.0696(18) -0.0080(14) -0.0098(14) 0.0285(15)
C100 0.059(2) 0.046(2) 0.060(2) -0.0039(17) 0.0051(18) 0.0157(18)
C101 0.121(4) 0.086(4) 0.077(3) -0.022(3) 0.008(3) 0.045(3)
C102 0.096(3) 0.047(2) 0.064(3) 0.0122(19) -0.006(2) 0.012(2)
C200 0.058(2) 0.069(3) 0.049(2) 0.0097(19) 0.0050(18) 0.008(2)
O200 0.115(3) 0.111(3) 0.072(2) 0.034(2) 0.023(2) 0.053(2)
C201 0.136(5) 0.089(4) 0.099(4) 0.013(3) 0.059(4) 0.049(4)
C202 0.082(3) 0.152(5) 0.096(4) 0.073(4) 0.027(3) 0.064(4)

loop_
_atom_type_symbol
_atom_type_description
_atom_type_scat_dispersion_real
_atom_type_scat_dispersion_imag
_atom_type_scat_source
C C 0.0033 0.0016 'International Tables Vol C Tables 4.2.6.8 and 6.1.1.4'
H H 0.0000 0.0000 'International Tables Vol C Tables 4.2.6.8 and 6.1.1.4'
O O 0.0106 0.0060 'International Tables Vol C Tables 4.2.6.8 and 6.1.1.4'

loop_
_geom_angle_atom_site_label_1
_geom_angle_atom_site_label_2
_geom_angle_atom_site_label_3
_geom_angle
O4 C1 C2 104.5(2)
O4 C1 C13 107.8(2)
C2 C1 C13 113.2(2)
O4 C1 C24 109.4(2)
C2 C1 C24 110.9(2)
C13 C1 C24 110.8(2)
C12 C2 C3 119.1(2)
C12 C2 C1 121.1(2)
C3 C2 C1 119.6(2)
O1 C3 C2 120.6(2)
O1 C3 C4 118.3(2)
C2 C3 C4 121.1(2)
C9 C4 C3 116.7(2)
C9 C4 C5 121.9(2)
C3 C4 C5 121.4(2)
C6 C5 C7 107.9(2)
C6 C5 C8 107.3(3)
C7 C5 C8 110.1(3)
C6 C5 C4 111.7(2)
C7 C5 C4 110.0(2)
C8 C5 C4 109.9(2)
C10 C9 C4 123.8(2)
C9 C10 C12 117.8(3)
C9 C10 C11 121.1(2)
C12 C10 C11 121.1(3)
C2 C12 C10 121.4(3)
C23 C13 C14 118.7(2)
C23 C13 C1 121.0(2)
C14 C13 C1 120.3(2)
O2 C14 C13 120.8(2)
O2 C14 C15 117.8(2)
C13 C14 C15 121.4(2)
C20 C15 C14 116.9(2)
C20 C15 C16 121.5(2)
C14 C15 C16 121.6(2)
C17 C16 C18 108.1(3)
C17 C16 C19 106.6(3)
C18 C16 C19 109.8(3)
C17 C16 C15 111.4(2)
C18 C16 C15 109.9(2)
C19 C16 C15 110.9(2)
C21 C20 C15 123.2(3)
C20 C21 C23 118.1(2)
C20 C21 C22 120.9(3)
C23 C21 C22 121.0(3)
C13 C23 C21 121.6(2)
C34 C24 C25 118.9(2)
C34 C24 C1 120.9(2)
C25 C24 C1 120.0(2)
O3 C25 C24 114.8(2)
O3 C25 C26 123.2(2)
C24 C25 C26 122.0(2)
C31 C26 C25 116.0(2)
C31 C26 C27 121.1(2)
C25 C26 C27 122.8(2)
C28 C27 C26 111.5(2)
C28 C27 C30 107.0(2)
C26 C27 C30 111.0(2)
C28 C27 C29 106.4(2)
C26 C27 C29 109.6(2)
C30 C27 C29 111.1(2)
C32 C31 C26 123.6(3)
C34 C32 C31 118.1(2)
C34 C32 C33 121.3(3)
C31 C32 C33 120.6(3)
C24 C34 C32 121.4(2)
O100 C100 C102 121.8(4)
O100 C100 C101 119.5(4)
C102 C100 C101 118.6(4)
O200 C200 C202 120.0(4)
O200 C200 C201 122.1(5)
C202 C200 C201 117.5(4)

loop_
_geom_bond_atom_site_label_1
_geom_bond_atom_site_label_2
_geom_bond_distance
O1 C3 1.368(3)
O2 C14 1.371(3)
O3 C25 1.378(3)
O4 C1 1.474(3)
C1 C2 1.537(4)
C1 C13 1.540(4)
C1 C24 1.544(4)
C2 C12 1.387(4)
C2 C3 1.405(4)
C3 C4 1.409(4)
C4 C9 1.391(4)
C4 C5 1.542(4)
C5 C6 1.532(4)
C5 C7 1.533(4)
C5 C8 1.534(4)
C9 C10 1.388(4)
C10 C12 1.391(4)
C10 C11 1.506(4)
C13 C23 1.389(4)
C13 C14 1.404(4)
C14 C15 1.409(4)
C15 C20 1.394(4)
C15 C16 1.540(4)
C16 C17 1.530(4)
C16 C18 1.531(4)
C16 C19 1.538(4)
C20 C21 1.389(4)
C21 C23 1.390(4)
C21 C22 1.507(4)
C24 C34 1.384(4)
C24 C25 1.398(4)
C25 C26 1.409(4)
C26 C31 1.394(4)
C26 C27 1.538(4)
C27 C28 1.534(4)
C27 C30 1.540(4)
C27 C29 1.541(4)
C31 C32 1.388(4)
C32 C34 1.387(4)
C32 C33 1.507(4)
O100 C100 1.231(5)
C100 C102 1.453(5)
C100 C101 1.477(5)
C200 O200 1.204(5)
C200 C202 1.482(6)
C200 C201 1.487(6)
